data_4030028
loop_
_publ_author_name
'Kohari, Yoshihito'
'Okuyama, Yuko'
'Kwon, Eunsang'
'Furuyama, Taniyuki'
'Kobayashi, Nagao'
'Otuki, Teppei'
'Kumagai, Jun'
'Seki, Chigusa'
'Uwai, Koji'
'Dai, Gang'
'Iwasa, Tatsuo'
'Nakano, Hiroto'

_publ_section_title
;
 Enantioselective Diels-Alder Reaction of 1,2-Dihydropyridines with
 Aldehydes Using \b-Amino Alcohol Organocatalyst.
;
_journal_issue 20
_journal_name_full 'The Journal of organic chemistry'
_journal_page_first 9500
_journal_page_last 9511
_journal_paper_doi 10.1021/jo501433c
_journal_volume 79
_journal_year 2014
_chemical_absolute_configuration ad
_chemical_formula_moiety 'C15 H14 Br N O4'
_chemical_formula_sum 'C15 H14 Br N O4'
_chemical_formula_weight 352.18
_space_group_IT_number 1
_symmetry_cell_setting triclinic
_symmetry_Int_Tables_number 1
_symmetry_space_group_name_Hall 'P 1'
_symmetry_space_group_name_H-M 'P 1'
_atom_sites_solution_hydrogens geom
_atom_sites_solution_primary direct
_atom_sites_solution_secondary difmap
_cell_angle_alpha 93.440(18)
_cell_angle_beta 106.670(16)
_cell_angle_gamma 109.007(16)
_cell_formula_units_Z 1
_cell_length_a 6.283(11)
_cell_length_b 7.551(13)
_cell_length_c 8.088(13)
_cell_measurement_reflns_used 989
_cell_measurement_temperature 150
_cell_measurement_theta_max 27.49
_cell_measurement_theta_min 3.59
_cell_volume 342.5(10)
_computing_cell_refinement 'CrystalClear-SM Expert 2.0 r15'
_computing_data_collection 'CrystalClear-SM Expert 2.0 r15 (Rigaku, 2011)'
_computing_data_reduction 'CrystalClear-SM Expert 2.0 r15'
_computing_molecular_graphics 'CrystalStructure 4.0'
_computing_publication_material 'CrystalStructure 4.0 (Rigaku, 2010)'
_computing_structure_refinement 'SHELXL97 (Sheldrick, 2008)'
_computing_structure_solution 'SIR2004 (Burla, et al., 2005)'
_diffrn_ambient_temperature 150
_diffrn_detector_area_resol_mean 6.849
_diffrn_measured_fraction_theta_full 0.990
_diffrn_measured_fraction_theta_max 0.990
_diffrn_measurement_device_type 'Rigaku XtaLAB mini'
_diffrn_measurement_method \w
_diffrn_radiation_type 'Mo K\a'
_diffrn_radiation_wavelength 0.71075
_diffrn_reflns_av_R_equivalents 0.0328
_diffrn_reflns_limit_h_max 8
_diffrn_reflns_limit_h_min -8
_diffrn_reflns_limit_k_max 9
_diffrn_reflns_limit_k_min -9
_diffrn_reflns_limit_l_max 10
_diffrn_reflns_limit_l_min -10
_diffrn_reflns_number 3368
_diffrn_reflns_theta_full 27.50
_diffrn_reflns_theta_max 27.50
_diffrn_standards_number 0
_exptl_absorpt_coefficient_mu 3.025
_exptl_absorpt_correction_T_max 0.941
_exptl_absorpt_correction_T_min 0.697
_exptl_absorpt_correction_type multi-scan
_exptl_absorpt_process_details 'REQAB (Rigaku, 1998)'
_exptl_crystal_colour colorless
_exptl_crystal_density_diffrn 1.707
_exptl_crystal_density_method 'not measured'
_exptl_crystal_description platelet
_exptl_crystal_F_000 178.00
_exptl_crystal_size_max 0.200
_exptl_crystal_size_mid 0.100
_exptl_crystal_size_min 0.020
_refine_diff_density_max 0.320
_refine_diff_density_min -0.460
_refine_ls_abs_structure_details 'Flack, H. D. (1983), Acta Cryst. A39, 876-881.  1250 Friedel Pairs'
_refine_ls_abs_structure_Flack -0.010(14)
_refine_ls_extinction_method none
_refine_ls_goodness_of_fit_ref 0.814
_refine_ls_hydrogen_treatment constr
_refine_ls_number_parameters 191
_refine_ls_number_reflns 2789
_refine_ls_number_restraints 3
_refine_ls_R_factor_gt 0.0283
_refine_ls_shift/su_max 0.000
_refine_ls_structure_factor_coef Fsqd
_refine_ls_weighting_details 'w = 1/[\s^2^(Fo^2^)+(0.0043P)^2^+0.0000P] where P=(Fo^2^+2Fc^2^)/3'
_refine_ls_weighting_scheme calc
_refine_ls_wR_factor_ref 0.0647
_reflns_number_gt 2422
_reflns_number_total 2808
_reflns_threshold_expression F^2^>2.0\s(F^2^)
_cod_data_source_file jo501433c_si_002.cif
_cod_data_source_block 05_H
_cod_depositor_comments 'Adding full bibliography for 4030027--4030028.cif.'
_cod_database_code 4030028

loop_
_symmetry_equiv_pos_site_id
_symmetry_equiv_pos_as_xyz
1 +X,+Y,+Z

loop_
_atom_site_label
_atom_site_type_symbol
_atom_site_fract_x
_atom_site_fract_y
_atom_site_fract_z
_atom_site_U_iso_or_equiv
_atom_site_adp_type
_atom_site_occupancy
_atom_site_symmetry_multiplicity
_atom_site_calc_flag
_atom_site_refinement_flags
Br1 Br 0.46000(7) 1.23502(7) 0.74801(7) 0.02637(14) Uani 1.0 1 d .
O1 O 0.5636(8) 0.8742(6) 0.4275(6) 0.0245(10) Uani 1.0 1 d .
O2 O 0.2807(9) 0.6518(6) 1.0357(6) 0.0251(12) Uani 1.0 1 d .
O3 O 0.8339(8) 0.7533(6) 0.3991(6) 0.0399(12) Uani 1.0 1 d .
O12 O 0.1318(7) 0.4532(5) 0.7728(5) 0.0217(8) Uani 1.0 1 d .
N17 N 0.4256(10) 0.7433(8) 0.8228(7) 0.0177(13) Uani 1.0 1 d .
C3 C 0.6335(9) 1.0768(7) 0.6949(7) 0.0169(11) Uani 1.0 1 d .
C4 C 0.2004(9) 0.5043(7) 1.1237(7) 0.0188(11) Uani 1.0 1 d .
C5 C 0.2692(9) 0.6023(7) 0.8647(7) 0.0178(11) Uani 1.0 1 d .
C6 C 0.6004(9) 0.9121(7) 0.9508(7) 0.0217(12) Uani 1.0 1 d .
C7 C 0.7129(13) 0.7787(10) 0.4830(10) 0.0292(16) Uani 1.0 1 d .
C8 C 0.3157(10) 0.3750(8) 1.1576(7) 0.0239(12) Uani 1.0 1 d .
C9 C 0.0189(10) 0.4978(8) 1.1877(7) 0.0244(12) Uani 1.0 1 d .
C10 C -0.0514(10) 0.3607(9) 1.2861(7) 0.0279(13) Uani 1.0 1 d .
C11 C 0.4578(9) 0.8962(7) 0.5632(7) 0.0174(11) Uani 1.0 1 d .
C13 C 0.2429(11) 0.2374(8) 1.2544(8) 0.0295(13) Uani 1.0 1 d .
C14 C 0.7059(10) 0.7273(8) 0.6594(8) 0.0235(12) Uani 1.0 1 d .
C15 C 0.8907(10) 0.8933(8) 0.8044(8) 0.0263(13) Uani 1.0 1 d .
C16 C 0.0577(10) 0.2295(9) 1.3186(7) 0.0304(14) Uani 1.0 1 d .
C18 C 0.7674(9) 1.0215(7) 0.8576(7) 0.0190(11) Uani 1.0 1 d .
C19 C 0.4567(12) 0.7226(10) 0.6520(9) 0.0162(14) Uani 1.0 1 d .
H3 H 0.7481 1.1494 0.6411 0.0202 Uiso 1.0 1 calc R
H6A H 0.6882 0.8742 1.0532 0.0261 Uiso 1.0 1 calc R
H6B H 0.5208 0.9899 0.9878 0.0261 Uiso 1.0 1 calc R
H8 H 0.4405 0.3814 1.1154 0.0286 Uiso 1.0 1 calc R
H9 H -0.0566 0.5854 1.1649 0.0293 Uiso 1.0 1 calc R
H10 H -0.1734 0.3570 1.3307 0.0334 Uiso 1.0 1 calc R
H11 H 0.2982 0.9010 0.5151 0.0209 Uiso 1.0 1 calc R
H13 H 0.3179 0.1495 1.2769 0.0354 Uiso 1.0 1 calc R
H14 H 0.7262 0.6056 0.6757 0.0282 Uiso 1.0 1 calc R
H15A H 0.9617 0.8438 0.9052 0.0315 Uiso 1.0 1 calc R
H15B H 1.0162 0.9663 0.7617 0.0315 Uiso 1.0 1 calc R
H16 H 0.0078 0.1359 1.3832 0.0365 Uiso 1.0 1 calc R
H18 H 0.8873 1.1360 0.9372 0.0228 Uiso 1.0 1 calc R
H19 H 0.3339 0.6068 0.5762 0.0194 Uiso 1.0 1 calc R

loop_
_atom_site_aniso_label
_atom_site_aniso_U_11
_atom_site_aniso_U_22
_atom_site_aniso_U_33
_atom_site_aniso_U_12
_atom_site_aniso_U_13
_atom_site_aniso_U_23
Br1 0.0311(3) 0.0195(3) 0.0315(3) 0.01092(19) 0.0125(2) 0.00356(19)
O1 0.034(3) 0.020(3) 0.019(2) 0.0046(18) 0.0145(18) -0.0011(17)
O2 0.041(4) 0.015(3) 0.018(3) 0.002(2) 0.016(3) 0.0011(18)
O3 0.046(3) 0.034(3) 0.049(3) 0.012(3) 0.034(3) -0.000(3)
O12 0.021(2) 0.0154(19) 0.020(2) -0.0031(16) 0.0069(16) -0.0026(16)
N17 0.022(3) 0.009(3) 0.014(3) -0.001(3) 0.003(2) -0.002(3)
C3 0.017(3) 0.013(3) 0.019(3) 0.003(2) 0.006(2) 0.000(2)
C4 0.020(3) 0.015(3) 0.013(3) -0.002(2) 0.003(2) -0.001(2)
C5 0.019(3) 0.018(3) 0.018(3) 0.008(3) 0.007(2) 0.004(3)
C6 0.023(3) 0.017(3) 0.015(3) -0.001(3) 0.001(3) 0.000(3)
C7 0.031(4) 0.017(3) 0.037(4) -0.001(3) 0.018(3) -0.002(3)
C8 0.019(3) 0.029(3) 0.021(3) 0.007(3) 0.004(3) 0.002(3)
C9 0.023(3) 0.028(3) 0.019(3) 0.008(3) 0.006(3) -0.002(3)
C10 0.022(3) 0.034(4) 0.020(3) 0.000(3) 0.007(3) 0.002(3)
C11 0.016(3) 0.019(3) 0.014(3) 0.003(2) 0.005(2) 0.000(2)
C13 0.028(4) 0.029(4) 0.025(3) 0.009(3) 0.000(3) 0.007(3)
C14 0.025(3) 0.014(3) 0.035(4) 0.007(3) 0.014(3) 0.003(3)
C15 0.017(3) 0.025(3) 0.035(4) 0.007(3) 0.004(3) 0.009(3)
C16 0.028(4) 0.031(4) 0.020(3) -0.003(3) 0.003(3) 0.011(3)
C18 0.015(3) 0.014(3) 0.019(3) -0.001(2) -0.001(2) 0.000(2)
C19 0.014(3) 0.017(4) 0.015(3) 0.001(3) 0.008(3) 0.001(3)

loop_
_atom_type_symbol
_atom_type_description
_atom_type_scat_dispersion_real
_atom_type_scat_dispersion_imag
_atom_type_scat_source
C C 0.0033 0.0016
;
International Tables for Crystallography
(1992, Vol. C, Tables 4.2.6.8 and 6.1.1.4)
;
H H 0.0000 0.0000
;
International Tables for Crystallography
(1992, Vol. C, Table 6.1.1.4)
;
Br Br -0.2901 2.4595
;
International Tables for Crystallography
(1992, Vol. C, Tables 4.2.6.8 and 6.1.1.4)
;
N N 0.0061 0.0033
;
International Tables for Crystallography
(1992, Vol. C, Tables 4.2.6.8 and 6.1.1.4)
;
O O 0.0106 0.0060
;
International Tables for Crystallography
(1992, Vol. C, Tables 4.2.6.8 and 6.1.1.4)
;

loop_
_geom_angle_atom_site_label_1
_geom_angle_atom_site_label_2
_geom_angle_atom_site_label_3
_geom_angle
_geom_angle_publ_flag
C7 O1 C11 108.3(6) yes
C4 O2 C5 117.2(5) yes
C5 N17 C6 123.1(6) yes
C5 N17 C19 120.1(5) yes
C6 N17 C19 116.1(5) yes
Br1 C3 C11 109.7(4) yes
Br1 C3 C18 111.9(4) yes
C11 C3 C18 109.7(5) yes
O2 C4 C8 120.2(6) yes
O2 C4 C9 118.9(6) yes
C8 C4 C9 120.8(6) yes
O2 C5 O12 122.9(5) yes
O2 C5 N17 109.3(5) yes
O12 C5 N17 127.8(6) yes
N17 C6 C18 106.2(5) yes
O1 C7 O3 121.1(7) yes
O1 C7 C14 109.5(7) yes
O3 C7 C14 129.4(7) yes
C4 C8 C13 119.2(7) yes
C4 C9 C10 119.7(7) yes
C9 C10 C16 120.5(7) yes
O1 C11 C3 106.8(5) yes
O1 C11 C19 103.2(6) yes
C3 C11 C19 108.6(5) yes
C8 C13 C16 120.2(7) yes
C7 C14 C15 109.0(5) yes
C7 C14 C19 100.9(6) yes
C15 C14 C19 107.8(6) yes
C14 C15 C18 109.4(5) yes
C10 C16 C13 119.7(6) yes
C3 C18 C6 111.4(5) yes
C3 C18 C15 108.6(5) yes
C6 C18 C15 108.3(5) yes
N17 C19 C11 112.4(7) yes
N17 C19 C14 114.2(5) yes
C11 C19 C14 98.2(5) yes
Br1 C3 H3 108.502 no
C11 C3 H3 108.499 no
C18 C3 H3 108.499 no
N17 C6 H6A 110.494 no
N17 C6 H6B 110.495 no
C18 C6 H6A 110.496 no
C18 C6 H6B 110.493 no
H6A C6 H6B 108.671 no
C4 C8 H8 120.390 no
C13 C8 H8 120.391 no
C4 C9 H9 120.160 no
C10 C9 H9 120.170 no
C9 C10 H10 119.769 no
C16 C10 H10 119.774 no
O1 C11 H11 112.558 no
C3 C11 H11 112.553 no
C19 C11 H11 112.553 no
C8 C13 H13 119.890 no
C16 C13 H13 119.895 no
C7 C14 H14 112.782 no
C15 C14 H14 112.784 no
C19 C14 H14 112.780 no
C14 C15 H15A 109.803 no
C14 C15 H15B 109.806 no
C18 C15 H15A 109.805 no
C18 C15 H15B 109.801 no
H15A C15 H15B 108.247 no
C10 C16 H16 120.167 no
C13 C16 H16 120.168 no
C3 C18 H18 109.507 no
C6 C18 H18 109.503 no
C15 C18 H18 109.497 no
N17 C19 H19 110.518 no
C11 C19 H19 110.514 no
C14 C19 H19 110.517 no

loop_
_geom_bond_atom_site_label_1
_geom_bond_atom_site_label_2
_geom_bond_distance
_geom_bond_publ_flag
Br1 C3 1.963(7) yes
O1 C7 1.357(10) yes
O1 C11 1.464(8) yes
O2 C4 1.391(8) yes
O2 C5 1.386(8) yes
O3 C7 1.205(11) yes
O12 C5 1.210(6) yes
N17 C5 1.329(8) yes
N17 C6 1.477(7) yes
N17 C19 1.456(11) yes
C3 C11 1.544(6) yes
C3 C18 1.508(8) yes
C4 C8 1.390(10) yes
C4 C9 1.370(10) yes
C6 C18 1.522(8) yes
C7 C14 1.509(11) yes
C8 C13 1.376(9) yes
C9 C10 1.379(9) yes
C10 C16 1.375(10) yes
C11 C19 1.531(10) yes
C13 C16 1.390(10) yes
C14 C15 1.546(7) yes
C14 C19 1.538(11) yes
C15 C18 1.533(10) yes
C3 H3 0.980 no
C6 H6A 0.970 no
C6 H6B 0.970 no
C8 H8 0.930 no
C9 H9 0.930 no
C10 H10 0.930 no
C11 H11 0.980 no
C13 H13 0.930 no
C14 H14 0.980 no
C15 H15A 0.970 no
C15 H15B 0.970 no
C16 H16 0.930 no
C18 H18 0.980 no
C19 H19 0.980 no

loop_
_geom_contact_atom_site_label_1
_geom_contact_atom_site_label_2
_geom_contact_distance
_geom_contact_publ_flag
_geom_contact_site_symmetry_2
Br1 C6 3.235(7) no .
O1 C15 3.114(8) no .
O1 C18 3.321(8) no .
O2 C6 2.598(8) no .
O2 C19 3.594(11) no .
O3 C11 3.435(10) no .
O3 C15 3.265(10) no .
O3 C19 3.512(11) no .
O12 C4 2.729(8) no .
O12 C8 3.158(8) no .
O12 C19 2.817(9) no .
N17 C3 2.840(9) no .
N17 C4 3.467(9) no .
N17 C15 2.821(10) no .
C3 C7 3.002(11) no .
C3 C14 2.832(10) no .
C4 C16 2.754(9) no .
C5 C8 3.010(9) no .
C5 C9 3.423(10) no .
C5 C11 3.587(9) no .
C5 C14 3.506(10) no .
C6 C11 2.986(9) no .
C6 C14 3.007(10) no .
C7 C18 3.315(11) no .
C8 C10 2.763(11) no .
C9 C13 2.763(11) no .
C11 C15 2.864(9) no .
C18 C19 2.547(8) no .
Br1 O12 3.069(6) no 1_565
Br1 C5 3.539(8) no 1_565
O1 O2 3.195(7) no 1_554
O1 C4 3.295(7) no 1_554
O1 C9 3.571(7) no 1_554
O2 O1 3.195(7) no 1_556
O3 C8 3.493(7) no 1_554
O3 C9 3.194(10) no 1_654
O3 C10 3.404(10) no 1_654
O3 C11 3.518(9) no 1_655
O3 C16 3.584(9) no 1_664
O12 Br1 3.069(6) no 1_545
O12 C3 3.337(7) no 1_445
O12 C18 3.556(8) no 1_445
C3 O12 3.337(7) no 1_665
C4 O1 3.295(7) no 1_556
C4 C7 3.560(8) no 1_556
C5 Br1 3.539(8) no 1_545
C6 C16 3.550(7) no 1_665
C7 C4 3.560(8) no 1_554
C7 C8 3.572(9) no 1_554
C8 O3 3.493(7) no 1_556
C8 C7 3.572(9) no 1_556
C9 O1 3.571(7) no 1_556
C9 O3 3.194(10) no 1_456
C10 O3 3.404(10) no 1_456
C11 O3 3.518(9) no 1_455
C13 C18 3.547(8) no 1_445
C16 O3 3.584(9) no 1_446
C16 C6 3.550(7) no 1_445
C18 O12 3.556(8) no 1_665
C18 C13 3.547(8) no 1_665
Br1 H6B 2.7925 no .
Br1 H11 2.7577 no .
Br1 H18 3.0323 no .
O1 H3 2.3445 no .
O1 H14 3.1389 no .
O1 H15B 3.1551 no .
O1 H19 2.6449 no .
O2 H6A 2.5217 no .
O2 H6B 2.6251 no .
O2 H8 2.5917 no .
O2 H9 2.5444 no .
O3 H14 2.7174 no .
O3 H15B 2.9683 no .
O12 H8 3.0848 no .
O12 H19 2.4307 no .
N17 H11 2.8444 no .
N17 H14 2.9130 no .
N17 H15A 3.0583 no .
N17 H18 3.2549 no .
C3 H6A 3.3404 no .
C3 H6B 2.7177 no .
C3 H15A 3.3095 no .
C3 H15B 2.7176 no .
C3 H19 3.3558 no .
C4 H10 3.2149 no .
C4 H13 3.2279 no .
C5 H6A 2.6966 no .
C5 H6B 2.7911 no .
C5 H8 2.8944 no .
C5 H9 3.5800 no .
C5 H19 2.4815 no .
C6 H3 3.3371 no .
C6 H11 3.4723 no .
C6 H14 3.5379 no .
C6 H15A 2.6030 no .
C6 H15B 3.3169 no .
C6 H19 3.3220 no .
C7 H3 2.9196 no .
C7 H11 3.1043 no .
C7 H15A 3.2530 no .
C7 H15B 2.4727 no .
C7 H19 2.6559 no .
C8 H9 3.2381 no .
C8 H16 3.2368 no .
C9 H8 3.2367 no .
C9 H16 3.2299 no .
C10 H13 3.2291 no .
C11 H6B 3.3458 no .
C11 H14 3.2028 no .
C11 H15B 3.2594 no .
C11 H18 3.3448 no .
C13 H10 3.2306 no .
C14 H3 3.1269 no .
C14 H6A 3.3537 no .
C14 H11 3.2098 no .
C14 H18 3.3585 no .
C15 H3 2.6534 no .
C15 H6A 2.6594 no .
C15 H6B 3.3289 no .
C15 H19 3.3482 no .
C16 H8 3.2400 no .
C16 H9 3.2293 no .
C18 H11 3.2341 no .
C18 H14 3.2856 no .
C18 H19 3.5266 no .
C19 H3 3.1672 no .
C19 H6A 3.1172 no .
C19 H6B 3.1299 no .
C19 H15A 3.0420 no .
C19 H15B 3.2143 no .
C19 H18 3.5271 no .
H3 H6B 3.5962 no .
H3 H11 2.6856 no .
H3 H15A 3.5573 no .
H3 H15B 2.5368 no .
H3 H18 2.3226 no .
H6A H15A 2.4173 no .
H6A H15B 3.5128 no .
H6A H18 2.3748 no .
H6B H15A 3.5073 no .
H6B H18 2.3719 no .
H8 H13 2.3102 no .
H9 H10 2.3085 no .
H10 H16 2.3045 no .
H11 H19 2.3714 no .
H13 H16 2.3210 no .
H14 H15A 2.2719 no .
H14 H15B 2.6527 no .
H14 H19 2.3666 no .
H15A H18 2.4144 no .
H15B H18 2.3302 no .
Br1 H8 3.1572 no 1_565
Br1 H14 2.9458 no 1_565
Br1 H15B 2.9022 no 1_455
Br1 H16 3.2980 no 1_564
Br1 H19 3.4244 no 1_565
O1 H6A 3.3371 no 1_554
O1 H13 3.0827 no 1_564
O1 H16 2.9813 no 1_664
O2 H15A 2.8447 no 1_455
O3 H6A 2.9798 no 1_554
O3 H8 3.2729 no 1_554
O3 H9 2.5878 no 1_654
O3 H10 2.9929 no 1_654
O3 H11 2.6111 no 1_655
O3 H16 2.7618 no 1_664
O12 H3 2.6155 no 1_445
O12 H10 3.4406 no 1_554
O12 H14 3.0502 no 1_455
O12 H15B 3.4982 no 1_445
O12 H16 3.5703 no 1_554
O12 H18 3.0035 no 1_445
N17 H15A 3.4652 no 1_455
N17 H15B 3.4480 no 1_455
C3 H13 3.5712 no 1_564
C4 H18 2.8476 no 1_445
C4 H19 3.4891 no 1_556
C5 H14 3.3227 no 1_455
C5 H15A 3.1222 no 1_455
C7 H6A 3.5631 no 1_554
C7 H11 3.4138 no 1_655
C7 H16 3.0376 no 1_664
C8 H10 3.1641 no 1_655
C8 H18 2.7158 no 1_445
C9 H8 3.3102 no 1_455
C9 H11 3.4998 no 1_556
C9 H18 3.0255 no 1_445
C9 H19 3.0871 no 1_556
C10 H6B 3.3842 no 1_445
C10 H8 3.1531 no 1_455
C10 H18 3.0602 no 1_445
C10 H19 2.8473 no 1_556
C11 H13 3.2024 no 1_564
C13 H6A 3.5074 no 1_445
C13 H10 3.3350 no 1_655
C13 H11 3.4376 no 1_546
C13 H15A 3.5554 no 1_445
C13 H18 2.7424 no 1_445
C13 H19 3.4812 no 1_556
C16 H6A 3.0964 no 1_445
C16 H6B 3.4752 no 1_445
C16 H11 3.5350 no 1_546
C16 H18 2.9175 no 1_445
C16 H19 3.0763 no 1_556
H3 O12 2.6155 no 1_665
H3 H10 3.1118 no 1_664
H3 H13 3.3794 no 1_564
H3 H14 3.4898 no 1_565
H3 H16 3.0098 no 1_664
H6A O1 3.3371 no 1_556
H6A O3 2.9798 no 1_556
H6A C7 3.5631 no 1_556
H6A C13 3.5074 no 1_665
H6A C16 3.0964 no 1_665
H6A H9 3.1349 no 1_655
H6A H16 2.9613 no 1_665
H6B C10 3.3842 no 1_665
H6B C16 3.4752 no 1_665
H6B H8 3.3108 no 1_565
H6B H10 3.4091 no 1_665
H6B H13 3.3043 no 1_565
H6B H15A 3.1690 no 1_455
H6B H15B 3.1132 no 1_455
H6B H16 3.5460 no 1_665
H8 Br1 3.1572 no 1_545
H8 O3 3.2729 no 1_556
H8 C9 3.3102 no 1_655
H8 C10 3.1531 no 1_655
H8 H6B 3.3108 no 1_545
H8 H9 2.9233 no 1_655
H8 H10 2.6185 no 1_655
H8 H18 3.1939 no 1_445
H9 O3 2.5878 no 1_456
H9 H6A 3.1349 no 1_455
H9 H8 2.9233 no 1_455
H9 H11 3.2833 no 1_556
H9 H15A 2.9521 no 1_455
H9 H19 3.4796 no 1_556
H10 O3 2.9929 no 1_456
H10 O12 3.4406 no 1_556
H10 C8 3.1641 no 1_455
H10 C13 3.3350 no 1_455
H10 H3 3.1118 no 1_446
H10 H6B 3.4091 no 1_445
H10 H8 2.6185 no 1_455
H10 H13 2.9526 no 1_455
H10 H14 3.5856 no 1_456
H10 H19 3.1084 no 1_556
H11 O3 2.6111 no 1_455
H11 C7 3.4138 no 1_455
H11 C9 3.4998 no 1_554
H11 C13 3.4376 no 1_564
H11 C16 3.5350 no 1_564
H11 H9 3.2833 no 1_554
H11 H13 2.7690 no 1_564
H11 H15B 3.1369 no 1_455
H11 H16 2.9713 no 1_564
H13 O1 3.0827 no 1_546
H13 C3 3.5712 no 1_546
H13 C11 3.2024 no 1_546
H13 H3 3.3794 no 1_546
H13 H6B 3.3043 no 1_545
H13 H10 2.9526 no 1_655
H13 H11 2.7690 no 1_546
H13 H15A 3.3637 no 1_445
H13 H18 3.2249 no 1_445
H14 Br1 2.9458 no 1_545
H14 O12 3.0502 no 1_655
H14 C5 3.3227 no 1_655
H14 H3 3.4898 no 1_545
H14 H10 3.5856 no 1_654
H15A O2 2.8447 no 1_655
H15A N17 3.4652 no 1_655
H15A C5 3.1222 no 1_655
H15A C13 3.5554 no 1_665
H15A H6B 3.1690 no 1_655
H15A H9 2.9521 no 1_655
H15A H13 3.3637 no 1_665
H15B Br1 2.9022 no 1_655
H15B O12 3.4982 no 1_665
H15B N17 3.4480 no 1_655
H15B H6B 3.1132 no 1_655
H15B H11 3.1369 no 1_655
H15B H16 3.3820 no 1_664
H16 Br1 3.2980 no 1_546
H16 O1 2.9813 no 1_446
H16 O3 2.7618 no 1_446
H16 O12 3.5703 no 1_556
H16 C7 3.0376 no 1_446
H16 H3 3.0098 no 1_446
H16 H6A 2.9613 no 1_445
H16 H6B 3.5460 no 1_445
H16 H11 2.9713 no 1_546
H16 H15B 3.3820 no 1_446
H16 H18 3.4672 no 1_445
H16 H19 3.4687 no 1_556
H18 O12 3.0035 no 1_665
H18 C4 2.8476 no 1_665
H18 C8 2.7158 no 1_665
H18 C9 3.0255 no 1_665
H18 C10 3.0602 no 1_665
H18 C13 2.7424 no 1_665
H18 C16 2.9175 no 1_665
H18 H8 3.1939 no 1_665
H18 H13 3.2249 no 1_665
H18 H16 3.4672 no 1_665
H19 Br1 3.4244 no 1_545
H19 C4 3.4891 no 1_554
H19 C9 3.0871 no 1_554
H19 C10 2.8473 no 1_554
H19 C13 3.4812 no 1_554
H19 C16 3.0763 no 1_554
H19 H9 3.4796 no 1_554
H19 H10 3.1084 no 1_554
H19 H16 3.4687 no 1_554

loop_
_geom_torsion_atom_site_label_1
_geom_torsion_atom_site_label_2
_geom_torsion_atom_site_label_3
_geom_torsion_atom_site_label_4
_geom_torsion
_geom_torsion_publ_flag
C7 O1 C11 C3 85.7(5) no
C7 O1 C11 C19 -28.7(4) no
C11 O1 C7 O3 -175.2(5) no
C11 O1 C7 C14 1.7(5) no
C4 O2 C5 O12 24.1(9) no
C4 O2 C5 N17 -157.0(5) no
C5 O2 C4 C8 63.6(6) no
C5 O2 C4 C9 -121.4(6) no
C5 N17 C6 C18 171.5(6) no
C6 N17 C5 O2 7.0(9) no
C6 N17 C5 O12 -174.2(6) no
C5 N17 C19 C11 133.0(6) no
C5 N17 C19 C14 -116.3(7) no
C19 N17 C5 O2 177.0(6) no
C19 N17 C5 O12 -4.1(11) no
C6 N17 C19 C11 -56.3(8) no
C6 N17 C19 C14 54.4(8) no
C19 N17 C6 C18 1.1(8) no
Br1 C3 C11 O1 133.2(4) no
Br1 C3 C11 C19 -116.1(4) no
Br1 C3 C18 C6 58.9(4) no
Br1 C3 C18 C15 178.2(3) no
C11 C3 C18 C6 -63.1(6) no
C11 C3 C18 C15 56.2(6) no
C18 C3 C11 O1 -103.5(5) no
C18 C3 C11 C19 7.1(7) no
O2 C4 C8 C13 175.9(4) no
O2 C4 C9 C10 -175.3(4) no
C8 C4 C9 C10 -0.4(7) no
C9 C4 C8 C13 1.0(7) no
N17 C6 C18 C3 58.5(6) no
N17 C6 C18 C15 -60.9(5) no
O1 C7 C14 C15 -87.7(6) no
O1 C7 C14 C19 25.6(5) no
O3 C7 C14 C15 88.8(8) no
O3 C7 C14 C19 -157.9(6) no
C4 C8 C13 C16 -0.6(7) no
C4 C9 C10 C16 -0.7(7) no
C9 C10 C16 C13 1.2(7) no
O1 C11 C19 N17 162.8(4) no
O1 C11 C19 C14 42.4(4) no
C3 C11 C19 N17 49.7(7) no
C3 C11 C19 C14 -70.7(6) no
C8 C13 C16 C10 -0.5(7) no
C7 C14 C15 C18 95.2(7) no
C7 C14 C19 N17 -159.3(5) no
C7 C14 C19 C11 -40.2(5) no
C15 C14 C19 N17 -45.0(7) no
C15 C14 C19 C11 74.1(6) no
C19 C14 C15 C18 -13.5(7) no
C14 C15 C18 C3 -52.6(6) no
C14 C15 C18 C6 68.5(6) no
